data_4080456
loop_
_publ_author_name
'Hu, Shaowei'
'Shima, Takanori'
'Luo, Yi'
'Hou, Zhaomin'

_publ_section_title
;
 Tetranuclear Zirconium and Hafnium Polyhydride Complexes Composed of the
 &#x201C;CpMH2&#x201D; Units
;
_journal_issue 7
_journal_name_full Organometallics
_journal_page_first 2145
_journal_paper_doi 10.1021/om400012a
_journal_volume 32
_journal_year 2013
_chemical_formula_sum 'C48 H92 Si4 Zr4'
_chemical_formula_weight 1146.46
_chemical_name_systematic
; 
 ? 
;
_space_group_IT_number 14
_symmetry_cell_setting monoclinic
_symmetry_space_group_name_Hall '-P 2yn'
_symmetry_space_group_name_H-M 'P 1 21/n 1'
_atom_sites_solution_hydrogens geom
_atom_sites_solution_primary direct
_atom_sites_solution_secondary difmap
_audit_creation_method SHELXL-97
_cell_angle_alpha 90.00
_cell_angle_beta 94.1380(10)
_cell_angle_gamma 90.00
_cell_formula_units_Z 4
_cell_length_a 12.8437(8)
_cell_length_b 20.5174(13)
_cell_length_c 21.6950(14)
_cell_measurement_reflns_used 34761
_cell_measurement_temperature 173(2)
_cell_measurement_theta_max 27.59
_cell_measurement_theta_min 1.37
_cell_volume 5702.1(6)
_computing_cell_refinement 'Bruker SMART'
_computing_data_collection 'Bruker SMART'
_computing_data_reduction 'Bruker SHELXTL'
_computing_molecular_graphics 'Bruker SHELXTL'
_computing_publication_material 'Bruker SHELXTL'
_computing_structure_refinement 'SHELXL-97 (Sheldrick, 1997)'
_computing_structure_solution 'SHELXS-97 (Sheldrick, 1990)'
_diffrn_ambient_temperature 173(2)
_diffrn_measured_fraction_theta_full 0.970
_diffrn_measured_fraction_theta_max 0.970
_diffrn_measurement_device_type 'CCD area detector'
_diffrn_measurement_method 'phi and omega scans'
_diffrn_radiation_monochromator graphite
_diffrn_radiation_source 'fine-focus sealed tube'
_diffrn_radiation_type MoK\a
_diffrn_radiation_wavelength 0.71073
_diffrn_reflns_av_R_equivalents 0.0232
_diffrn_reflns_av_sigmaI/netI 0.0354
_diffrn_reflns_limit_h_max 16
_diffrn_reflns_limit_h_min -12
_diffrn_reflns_limit_k_max 23
_diffrn_reflns_limit_k_min -26
_diffrn_reflns_limit_l_max 27
_diffrn_reflns_limit_l_min -28
_diffrn_reflns_number 34761
_diffrn_reflns_theta_full 27.59
_diffrn_reflns_theta_max 27.59
_diffrn_reflns_theta_min 1.37
_exptl_absorpt_coefficient_mu 0.823
_exptl_absorpt_correction_T_max 0.7343
_exptl_absorpt_correction_T_min 0.6381
_exptl_absorpt_correction_type multi-scan
_exptl_absorpt_process_details SADABS
_exptl_crystal_colour dark-green
_exptl_crystal_density_diffrn 1.335
_exptl_crystal_density_method 'not measured'
_exptl_crystal_description block
_exptl_crystal_F_000 2384
_exptl_crystal_size_max 0.60
_exptl_crystal_size_mid 0.50
_exptl_crystal_size_min 0.40
_refine_diff_density_max 1.624
_refine_diff_density_min -0.830
_refine_diff_density_rms 0.092
_refine_ls_extinction_method none
_refine_ls_goodness_of_fit_ref 1.040
_refine_ls_hydrogen_treatment mixed
_refine_ls_matrix_type full
_refine_ls_number_parameters 537
_refine_ls_number_reflns 12816
_refine_ls_number_restraints 0
_refine_ls_restrained_S_all 1.040
_refine_ls_R_factor_all 0.0518
_refine_ls_R_factor_gt 0.0392
_refine_ls_shift/su_max 0.003
_refine_ls_shift/su_mean 0.000
_refine_ls_structure_factor_coef Fsqd
_refine_ls_weighting_details 'calc w=1/[\s^2^(Fo^2^)+(0.0736P)^2^+0.0000P] where P=(Fo^2^+2Fc^2^)/3'
_refine_ls_weighting_scheme calc
_refine_ls_wR_factor_gt 0.1137
_refine_ls_wR_factor_ref 0.1197
_reflns_number_gt 9949
_reflns_number_total 12816
_reflns_threshold_expression >2sigma(I)
_cod_data_source_file om400012a_si_002.cif
_cod_data_source_block 2Zr
_cod_depositor_comments
;
The following automatic conversions were performed:

'_exptl_absorpt_correction_type' value 'Multi-scan' changed to
'multi-scan' according to
/home/saulius/struct/CIF-dictionaries/cif_core.dic dictionary named
'cif_core.dic' version 2.4.2 from 2011-04-26.

Automatic conversion script
Id: cif_fix_values 1891 2012-01-12 08:04:46Z andrius 
;
_cod_original_sg_symbol_H-M P2(1)/n
_cod_database_code 4080456

loop_
_symmetry_equiv_pos_as_xyz
'x, y, z'
'-x+1/2, y+1/2, -z+1/2'
'-x, -y, -z'
'x-1/2, -y-1/2, z-1/2'

loop_
_atom_site_label
_atom_site_type_symbol
_atom_site_fract_x
_atom_site_fract_y
_atom_site_fract_z
_atom_site_U_iso_or_equiv
_atom_site_adp_type
_atom_site_occupancy
_atom_site_symmetry_multiplicity
_atom_site_calc_flag
_atom_site_refinement_flags
Zr1 Zr 0.29170(2) 0.219017(15) 0.164801(14) 0.02861(9) Uani 1 1 d .
Zr2 Zr 0.50182(2) 0.161677(14) 0.131024(15) 0.02990(9) Uani 1 1 d .
Zr3 Zr 0.48376(2) 0.226099(15) 0.258800(15) 0.03278(9) Uani 1 1 d .
Zr4 Zr 0.47433(2) 0.309978(14) 0.141513(14) 0.02654(8) Uani 1 1 d .
Si1 Si 0.06805(8) 0.31512(6) 0.23510(7) 0.0562(3) Uani 1 1 d .
Si2 Si 0.79232(7) 0.11174(5) 0.10682(5) 0.0461(3) Uani 1 1 d .
Si3 Si 0.47610(9) 0.08726(6) 0.37931(5) 0.0496(3) Uani 1 1 d .
Si4 Si 0.47275(10) 0.36696(6) -0.02746(5) 0.0553(3) Uani 1 1 d .
C1 C 0.1065(2) 0.24691(18) 0.18356(18) 0.0385(8) Uani 1 1 d .
C2 C 0.1129(3) 0.2502(2) 0.1187(2) 0.0545(11) Uani 1 1 d .
C3 C 0.1312(3) 0.1874(3) 0.09632(18) 0.0643(14) Uani 1 1 d .
C4 C 0.1364(2) 0.1430(2) 0.14700(19) 0.0474(10) Uani 1 1 d .
C5 C 0.1205(2) 0.17960(16) 0.20048(16) 0.0343(7) Uani 1 1 d .
C6 C 0.0926(4) 0.3101(4) 0.0786(3) 0.115(3) Uani 1 1 d .
H6A H 0.1370 0.3087 0.0438 0.173 Uiso 1 1 calc R
H6B H 0.1085 0.3493 0.1033 0.173 Uiso 1 1 calc R
H6C H 0.0191 0.3109 0.0630 0.173 Uiso 1 1 calc R
C7 C 0.1361(4) 0.1697(5) 0.0285(2) 0.133(4) Uani 1 1 d .
H7A H 0.0674 0.1766 0.0067 0.199 Uiso 1 1 calc R
H7B H 0.1561 0.1239 0.0250 0.199 Uiso 1 1 calc R
H7C H 0.1878 0.1973 0.0100 0.199 Uiso 1 1 calc R
C8 C 0.1481(3) 0.0702(2) 0.1442(3) 0.092(2) Uani 1 1 d .
H8A H 0.1982 0.0557 0.1777 0.138 Uiso 1 1 calc R
H8B H 0.1735 0.0578 0.1043 0.138 Uiso 1 1 calc R
H8C H 0.0803 0.0496 0.1489 0.138 Uiso 1 1 calc R
C9 C 0.1137(3) 0.1502(2) 0.2633(2) 0.0546(11) Uani 1 1 d .
H9A H 0.0403 0.1430 0.2709 0.082 Uiso 1 1 calc R
H9B H 0.1456 0.1798 0.2947 0.082 Uiso 1 1 calc R
H9C H 0.1508 0.1084 0.2653 0.082 Uiso 1 1 calc R
C10 C 0.0373(6) 0.2860(4) 0.3175(4) 0.1425(19) Uani 1 1 d .
H10A H 0.0099 0.3226 0.3404 0.214 Uiso 1 1 calc R
H10B H 0.1013 0.2697 0.3395 0.214 Uiso 1 1 calc R
H10C H -0.0148 0.2510 0.3139 0.214 Uiso 1 1 calc R
C11 C -0.0550(6) 0.3514(4) 0.2074(4) 0.1425(19) Uani 1 1 d .
H11A H -0.0811 0.3788 0.2398 0.214 Uiso 1 1 calc R
H11B H -0.1058 0.3168 0.1964 0.214 Uiso 1 1 calc R
H11C H -0.0448 0.3780 0.1708 0.214 Uiso 1 1 calc R
C12 C 0.1728(6) 0.3722(4) 0.2557(4) 0.1425(19) Uani 1 1 d .
H12A H 0.1888 0.3972 0.2191 0.214 Uiso 1 1 calc R
H12B H 0.2351 0.3482 0.2715 0.214 Uiso 1 1 calc R
H12C H 0.1511 0.4021 0.2876 0.214 Uiso 1 1 calc R
C13 C 0.6494(2) 0.09670(16) 0.09212(16) 0.0356(7) Uani 1 1 d .
C14 C 0.5866(3) 0.11748(17) 0.03845(17) 0.0390(8) Uani 1 1 d .
C15 C 0.4888(3) 0.08683(19) 0.0380(2) 0.0497(10) Uani 1 1 d .
C16 C 0.4882(3) 0.04606(17) 0.0905(2) 0.0531(11) Uani 1 1 d .
C17 C 0.5862(3) 0.05092(16) 0.12358(19) 0.0445(9) Uani 1 1 d .
C18 C 0.6220(3) 0.1609(2) -0.01183(18) 0.0538(10) Uani 1 1 d .
H18A H 0.6707 0.1369 -0.0362 0.081 Uiso 1 1 calc R
H18B H 0.6569 0.1994 0.0067 0.081 Uiso 1 1 calc R
H18C H 0.5613 0.1746 -0.0387 0.081 Uiso 1 1 calc R
C19 C 0.4015(3) 0.0916(3) -0.0123(2) 0.0764(16) Uani 1 1 d .
H19A H 0.4130 0.1296 -0.0384 0.115 Uiso 1 1 calc R
H19B H 0.3347 0.0963 0.0063 0.115 Uiso 1 1 calc R
H19C H 0.4002 0.0520 -0.0377 0.115 Uiso 1 1 calc R
C20 C 0.4023(4) -0.0006(2) 0.1061(3) 0.091(2) Uani 1 1 d .
H20A H 0.4287 -0.0454 0.1060 0.137 Uiso 1 1 calc R
H20B H 0.3430 0.0036 0.0753 0.137 Uiso 1 1 calc R
H20C H 0.3796 0.0098 0.1472 0.137 Uiso 1 1 calc R
C21 C 0.6192(4) 0.0105(2) 0.1804(2) 0.0681(13) Uani 1 1 d .
H21A H 0.5572 -0.0025 0.2011 0.102 Uiso 1 1 calc R
H21B H 0.6653 0.0365 0.2088 0.102 Uiso 1 1 calc R
H21C H 0.6564 -0.0284 0.1679 0.102 Uiso 1 1 calc R
C22 C 0.8477(5) 0.0869(5) 0.1826(4) 0.158(2) Uani 1 1 d .
H22A H 0.9196 0.1028 0.1887 0.237 Uiso 1 1 calc R
H22B H 0.8473 0.0392 0.1854 0.237 Uiso 1 1 calc R
H22C H 0.8061 0.1052 0.2145 0.237 Uiso 1 1 calc R
C23 C 0.8583(5) 0.0624(5) 0.0503(4) 0.158(2) Uani 1 1 d .
H23A H 0.8146 0.0604 0.0114 0.237 Uiso 1 1 calc R
H23B H 0.8699 0.0182 0.0666 0.237 Uiso 1 1 calc R
H23C H 0.9256 0.0823 0.0429 0.237 Uiso 1 1 calc R
C24 C 0.8291(5) 0.1959(5) 0.0963(5) 0.158(2) Uani 1 1 d .
H24A H 0.7662 0.2231 0.0924 0.237 Uiso 1 1 calc R
H24B H 0.8668 0.1999 0.0588 0.237 Uiso 1 1 calc R
H24C H 0.8742 0.2103 0.1321 0.237 Uiso 1 1 calc R
C25 C 0.5154(3) 0.17307(19) 0.36216(16) 0.0439(9) Uani 1 1 d .
C26 C 0.4536(4) 0.2296(2) 0.37254(17) 0.0521(10) Uani 1 1 d .
C27 C 0.5126(4) 0.2859(2) 0.36129(19) 0.0653(14) Uani 1 1 d .
C28 C 0.6125(4) 0.2655(2) 0.3446(2) 0.0617(13) Uani 1 1 d .
C29 C 0.6150(3) 0.1962(2) 0.34532(19) 0.0539(11) Uani 1 1 d .
C30 C 0.3436(4) 0.2311(3) 0.3951(2) 0.0704(14) Uani 1 1 d .
H30A H 0.3480 0.2321 0.4403 0.106 Uiso 1 1 calc R
H30B H 0.3053 0.1921 0.3804 0.106 Uiso 1 1 calc R
H30C H 0.3069 0.2701 0.3789 0.106 Uiso 1 1 calc R
C31 C 0.4784(5) 0.3559(2) 0.3699(2) 0.095(2) Uani 1 1 d .
H31A H 0.5034 0.3710 0.4112 0.143 Uiso 1 1 calc R
H31B H 0.4020 0.3583 0.3656 0.143 Uiso 1 1 calc R
H31C H 0.5076 0.3835 0.3386 0.143 Uiso 1 1 calc R
C32 C 0.7033(4) 0.3104(3) 0.3348(3) 0.103(3) Uani 1 1 d .
H32A H 0.7485 0.3133 0.3731 0.155 Uiso 1 1 calc R
H32B H 0.6769 0.3538 0.3233 0.155 Uiso 1 1 calc R
H32C H 0.7434 0.2931 0.3017 0.155 Uiso 1 1 calc R
C33 C 0.7071(3) 0.1548(3) 0.3309(2) 0.0796(17) Uani 1 1 d .
H33A H 0.7586 0.1818 0.3116 0.119 Uiso 1 1 calc R
H33B H 0.6836 0.1198 0.3025 0.119 Uiso 1 1 calc R
H33C H 0.7390 0.1358 0.3692 0.119 Uiso 1 1 calc R
C34 C 0.5870(5) 0.0294(3) 0.3802(4) 0.110(2) Uani 1 1 d .
H34A H 0.5616 -0.0150 0.3862 0.165 Uiso 1 1 calc R
H34B H 0.6386 0.0407 0.4140 0.165 Uiso 1 1 calc R
H34C H 0.6196 0.0320 0.3407 0.165 Uiso 1 1 calc R
C35 C 0.4303(5) 0.0824(3) 0.4587(3) 0.0955(19) Uani 1 1 d .
H35A H 0.3655 0.1074 0.4604 0.143 Uiso 1 1 calc R
H35B H 0.4838 0.1006 0.4883 0.143 Uiso 1 1 calc R
H35C H 0.4175 0.0368 0.4691 0.143 Uiso 1 1 calc R
C36 C 0.3718(5) 0.0577(3) 0.3234(3) 0.097(2) Uani 1 1 d .
H36A H 0.3073 0.0818 0.3290 0.145 Uiso 1 1 calc R
H36B H 0.3602 0.0112 0.3302 0.145 Uiso 1 1 calc R
H36C H 0.3926 0.0645 0.2813 0.145 Uiso 1 1 calc R
C37 C 0.4973(3) 0.38872(16) 0.05659(15) 0.0359(7) Uani 1 1 d .
C38 C 0.4232(3) 0.41758(16) 0.09396(19) 0.0444(9) Uani 1 1 d .
C39 C 0.4720(3) 0.43281(17) 0.1513(2) 0.0499(10) Uani 1 1 d .
C40 C 0.5777(3) 0.41510(16) 0.15169(16) 0.0421(8) Uani 1 1 d .
C41 C 0.5947(2) 0.38777(16) 0.09358(16) 0.0355(7) Uani 1 1 d .
C42 C 0.3107(3) 0.4338(2) 0.0728(3) 0.0761(16) Uani 1 1 d .
H42A H 0.2685 0.4351 0.1086 0.114 Uiso 1 1 calc R
H42B H 0.2831 0.4003 0.0438 0.114 Uiso 1 1 calc R
H42C H 0.3080 0.4763 0.0522 0.114 Uiso 1 1 calc R
C43 C 0.4226(5) 0.4681(2) 0.2035(2) 0.0784(16) Uani 1 1 d .
H43A H 0.4383 0.5148 0.2014 0.118 Uiso 1 1 calc R
H43B H 0.4509 0.4506 0.2432 0.118 Uiso 1 1 calc R
H43C H 0.3468 0.4617 0.1994 0.118 Uiso 1 1 calc R
C44 C 0.6610(4) 0.4304(2) 0.2019(2) 0.0677(13) Uani 1 1 d .
H44A H 0.6951 0.4715 0.1925 0.102 Uiso 1 1 calc R
H44B H 0.7129 0.3952 0.2045 0.102 Uiso 1 1 calc R
H44C H 0.6293 0.4343 0.2415 0.102 Uiso 1 1 calc R
C45 C 0.7008(3) 0.3682(2) 0.0747(2) 0.0538(10) Uani 1 1 d .
H45A H 0.7328 0.4050 0.0544 0.081 Uiso 1 1 calc R
H45B H 0.6935 0.3313 0.0459 0.081 Uiso 1 1 calc R
H45C H 0.7450 0.3554 0.1113 0.081 Uiso 1 1 calc R
C46 C 0.3858(4) 0.2940(2) -0.0378(2) 0.0665(14) Uani 1 1 d .
H46A H 0.4147 0.2582 -0.0120 0.100 Uiso 1 1 calc R
H46B H 0.3813 0.2806 -0.0813 0.100 Uiso 1 1 calc R
H46C H 0.3160 0.3050 -0.0256 0.100 Uiso 1 1 calc R
C47 C 0.4125(5) 0.4379(2) -0.0696(2) 0.0888(19) Uani 1 1 d .
H47A H 0.3402 0.4430 -0.0587 0.133 Uiso 1 1 calc R
H47B H 0.4134 0.4307 -0.1142 0.133 Uiso 1 1 calc R
H47C H 0.4520 0.4775 -0.0581 0.133 Uiso 1 1 calc R
C48 C 0.5985(5) 0.3497(3) -0.0655(2) 0.098(2) Uani 1 1 d .
H48A H 0.6458 0.3870 -0.0594 0.146 Uiso 1 1 calc R
H48B H 0.5828 0.3425 -0.1099 0.146 Uiso 1 1 calc R
H48C H 0.6318 0.3107 -0.0470 0.146 Uiso 1 1 calc R
H1 H 0.336(2) 0.2122(16) 0.2532(15) 0.030(9) Uiso 1 1 d .
H2 H 0.543(2) 0.2407(15) 0.0916(14) 0.025(8) Uiso 1 1 d .
H3 H 0.549(2) 0.1526(16) 0.2204(15) 0.035(9) Uiso 1 1 d .
H4 H 0.325(4) 0.299(2) 0.139(2) 0.081(15) Uiso 1 1 d .
H5 H 0.523(4) 0.305(3) 0.224(3) 0.101(18) Uiso 1 1 d .
H6 H 0.362(3) 0.143(2) 0.143(2) 0.077(14) Uiso 1 1 d .
H7 H 0.3941 0.2362 0.0970 0.050 Uiso 1 1 d .
H8 H 0.391(5) 0.290(3) 0.220(3) 0.14(3) Uiso 1 1 d .

loop_
_atom_site_aniso_label
_atom_site_aniso_U_11
_atom_site_aniso_U_22
_atom_site_aniso_U_33
_atom_site_aniso_U_23
_atom_site_aniso_U_13
_atom_site_aniso_U_12
Zr1 0.02125(15) 0.03426(18) 0.03008(16) 0.00350(12) 0.00026(11) -0.00345(11)
Zr2 0.02404(15) 0.02183(15) 0.04339(19) 0.00083(12) -0.00060(12) -0.00090(11)
Zr3 0.03039(17) 0.03295(18) 0.03363(17) 0.00662(13) -0.00713(13) -0.00626(13)
Zr4 0.02636(15) 0.02136(15) 0.03213(17) 0.00204(12) 0.00367(11) -0.00076(11)
Si1 0.0344(6) 0.0440(6) 0.0907(9) -0.0096(6) 0.0082(6) 0.0051(5)
Si2 0.0272(5) 0.0474(6) 0.0632(7) 0.0010(5) 0.0007(4) 0.0025(4)
Si3 0.0529(6) 0.0468(6) 0.0477(6) 0.0140(5) -0.0063(5) -0.0117(5)
Si4 0.0735(8) 0.0524(7) 0.0382(6) 0.0100(5) -0.0081(5) -0.0240(6)
C1 0.0215(15) 0.0421(19) 0.052(2) 0.0057(16) 0.0019(14) -0.0020(14)
C2 0.0224(17) 0.088(3) 0.052(2) 0.027(2) -0.0048(16) -0.0047(19)
C3 0.0219(18) 0.132(5) 0.038(2) -0.017(3) 0.0003(15) -0.019(2)
C4 0.0213(16) 0.059(2) 0.063(2) -0.023(2) 0.0063(16) -0.0100(16)
C5 0.0226(15) 0.0357(18) 0.0453(19) -0.0006(15) 0.0058(13) -0.0024(13)
C6 0.041(3) 0.174(7) 0.128(5) 0.111(5) -0.011(3) 0.003(3)
C7 0.038(3) 0.310(11) 0.050(3) -0.066(5) -0.001(2) -0.022(4)
C8 0.039(2) 0.061(3) 0.179(6) -0.063(4) 0.025(3) -0.017(2)
C9 0.041(2) 0.064(3) 0.061(3) 0.021(2) 0.0152(18) -0.0013(19)
C10 0.112(3) 0.142(4) 0.172(5) -0.083(4) 0.009(3) 0.030(3)
C11 0.112(3) 0.142(4) 0.172(5) -0.083(4) 0.009(3) 0.030(3)
C12 0.112(3) 0.142(4) 0.172(5) -0.083(4) 0.009(3) 0.030(3)
C13 0.0300(16) 0.0284(16) 0.048(2) -0.0001(14) 0.0042(14) 0.0038(13)
C14 0.0350(18) 0.0339(18) 0.048(2) -0.0069(15) -0.0005(15) 0.0037(14)
C15 0.0368(19) 0.039(2) 0.072(3) -0.025(2) -0.0045(18) 0.0048(16)
C16 0.0352(19) 0.0225(17) 0.103(4) -0.016(2) 0.016(2) -0.0037(14)
C17 0.0402(19) 0.0237(17) 0.071(3) 0.0037(16) 0.0121(17) 0.0057(14)
C18 0.062(3) 0.054(2) 0.044(2) 0.0028(19) -0.0017(19) 0.011(2)
C19 0.047(2) 0.080(3) 0.098(4) -0.049(3) -0.026(2) 0.019(2)
C20 0.057(3) 0.033(2) 0.190(6) -0.029(3) 0.049(3) -0.017(2)
C21 0.075(3) 0.045(2) 0.087(3) 0.028(2) 0.026(3) 0.017(2)
C22 0.052(2) 0.206(6) 0.215(6) -0.015(4) -0.008(3) -0.008(3)
C23 0.052(2) 0.206(6) 0.215(6) -0.015(4) -0.008(3) -0.008(3)
C24 0.052(2) 0.206(6) 0.215(6) -0.015(4) -0.008(3) -0.008(3)
C25 0.046(2) 0.046(2) 0.0367(19) 0.0118(16) -0.0121(16) -0.0085(17)
C26 0.075(3) 0.050(2) 0.0296(19) 0.0036(16) -0.0090(18) -0.003(2)
C27 0.104(4) 0.046(2) 0.041(2) 0.0032(18) -0.031(2) -0.016(2)
C28 0.064(3) 0.060(3) 0.056(3) 0.020(2) -0.035(2) -0.028(2)
C29 0.042(2) 0.061(3) 0.054(2) 0.025(2) -0.0228(18) -0.0188(19)
C30 0.085(4) 0.085(4) 0.043(2) 0.002(2) 0.013(2) 0.015(3)
C31 0.179(6) 0.048(3) 0.052(3) -0.006(2) -0.032(3) 0.004(3)
C32 0.101(4) 0.096(4) 0.103(4) 0.050(4) -0.065(4) -0.065(4)
C33 0.039(2) 0.104(4) 0.092(4) 0.049(3) -0.020(2) -0.006(2)
C34 0.099(4) 0.063(4) 0.170(7) 0.050(4) 0.020(4) 0.014(3)
C35 0.145(6) 0.073(4) 0.070(4) 0.024(3) 0.022(3) -0.012(4)
C36 0.130(5) 0.069(3) 0.085(4) 0.024(3) -0.040(3) -0.050(3)
C37 0.0431(19) 0.0268(16) 0.0373(18) 0.0067(14) -0.0004(14) -0.0073(14)
C38 0.045(2) 0.0241(17) 0.066(3) 0.0141(17) 0.0127(18) 0.0049(15)
C39 0.069(3) 0.0217(17) 0.062(3) 0.0024(16) 0.024(2) 0.0025(17)
C40 0.059(2) 0.0267(17) 0.0392(19) 0.0049(14) -0.0049(16) -0.0175(16)
C41 0.0333(17) 0.0259(16) 0.048(2) 0.0074(14) 0.0058(14) -0.0039(13)
C42 0.045(2) 0.057(3) 0.126(5) 0.038(3) 0.003(3) 0.015(2)
C43 0.122(4) 0.043(2) 0.076(3) -0.002(2) 0.044(3) 0.015(3)
C44 0.097(4) 0.054(3) 0.049(2) 0.004(2) -0.014(2) -0.034(3)
C45 0.042(2) 0.057(3) 0.063(3) 0.009(2) 0.0087(18) -0.0047(19)
C46 0.100(4) 0.052(3) 0.043(2) 0.010(2) -0.020(2) -0.030(3)
C47 0.122(5) 0.065(3) 0.072(3) 0.031(3) -0.040(3) -0.041(3)
C48 0.116(5) 0.135(6) 0.044(3) -0.010(3) 0.021(3) -0.025(4)

loop_
_atom_type_symbol
_atom_type_description
_atom_type_scat_dispersion_real
_atom_type_scat_dispersion_imag
_atom_type_scat_source
C C 0.0033 0.0016 'International Tables Vol C Tables 4.2.6.8 and 6.1.1.4'
H H 0.0000 0.0000 'International Tables Vol C Tables 4.2.6.8 and 6.1.1.4'
Si Si 0.0817 0.0704 'International Tables Vol C Tables 4.2.6.8 and 6.1.1.4'
Zr Zr -2.9673 0.5597 'International Tables Vol C Tables 4.2.6.8 and 6.1.1.4'

loop_
_geom_angle_atom_site_label_1
_geom_angle_atom_site_label_2
_geom_angle_atom_site_label_3
_geom_angle
C1 Zr1 C5 33.23(11)
C1 Zr1 C2 32.74(13)
C5 Zr1 C2 54.01(12)
C1 Zr1 C3 54.08(13)
C5 Zr1 C3 53.62(12)
C2 Zr1 C3 32.20(16)
C1 Zr1 C4 54.64(12)
C5 Zr1 C4 32.37(11)
C2 Zr1 C4 54.02(14)
C3 Zr1 C4 32.63(15)
C1 Zr1 Zr4 129.29(8)
C5 Zr1 Zr4 160.31(8)
C2 Zr1 Zr4 117.76(10)
C3 Zr1 Zr4 131.12(11)
C4 Zr1 Zr4 161.82(10)
C1 Zr1 Zr2 169.45(9)
C5 Zr1 Zr2 138.62(8)
C2 Zr1 Zr2 142.31(11)
C3 Zr1 Zr2 116.86(11)
C4 Zr1 Zr2 114.91(8)
Zr4 Zr1 Zr2 59.984(10)
C1 Zr1 Zr3 127.14(9)
C5 Zr1 Zr3 119.08(8)
C2 Zr1 Zr3 155.72(12)
C3 Zr1 Zr3 167.24(14)
C4 Zr1 Zr3 135.27(10)
Zr4 Zr1 Zr3 59.760(10)
Zr2 Zr1 Zr3 60.222(11)
C1 Zr1 H1 94.1(9)
C5 Zr1 H1 83.0(9)
C2 Zr1 H1 126.8(9)
C3 Zr1 H1 136.1(9)
C4 Zr1 H1 106.0(9)
Zr4 Zr1 H1 91.8(9)
Zr2 Zr1 H1 90.3(9)
Zr3 Zr1 H1 36.5(9)
C1 Zr1 H4 95.2(15)
C5 Zr1 H4 128.5(15)
C2 Zr1 H4 82.8(15)
C3 Zr1 H4 104.7(15)
C4 Zr1 H4 135.8(15)
Zr4 Zr1 H4 36.0(15)
Zr2 Zr1 H4 92.5(15)
Zr3 Zr1 H4 88.0(15)
H1 Zr1 H4 107.9(18)
C1 Zr1 H6 135.2(14)
C5 Zr1 H6 104.9(14)
C2 Zr1 H6 123.5(14)
C3 Zr1 H6 91.5(14)
C4 Zr1 H6 80.7(14)
Zr4 Zr1 H6 94.3(14)
Zr2 Zr1 H6 34.7(14)
Zr3 Zr1 H6 80.2(13)
H1 Zr1 H6 94.3(17)
H4 Zr1 H6 123(2)
C1 Zr1 H7 137.2
C5 Zr1 H7 152.4
C2 Zr1 H7 106.4
C3 Zr1 H7 99.1
C4 Zr1 H7 121.9
Zr4 Zr1 H7 41.2
Zr2 Zr1 H7 44.3
Zr3 Zr1 H7 86.7
H1 Zr1 H7 123.3
H4 Zr1 H7 56.4
H6 Zr1 H7 67.7
C1 Zr1 H8 106.3(17)
C5 Zr1 H8 121.8(17)
C2 Zr1 H8 121.3(17)
C3 Zr1 H8 153.2(17)
C4 Zr1 H8 153.9(17)
Zr4 Zr1 H8 43.4(17)
Zr2 Zr1 H8 84.0(17)
Zr3 Zr1 H8 38.2(17)
H1 Zr1 H8 53.7(19)
H4 Zr1 H8 55(2)
H6 Zr1 H8 114(2)
H7 Zr1 H8 84.2
C13 Zr2 C14 33.07(11)
C13 Zr2 C17 33.31(11)
C14 Zr2 C17 54.13(12)
C13 Zr2 C16 54.62(11)
C14 Zr2 C16 53.80(13)
C17 Zr2 C16 32.28(12)
C13 Zr2 C15 54.44(11)
C14 Zr2 C15 32.27(11)
C17 Zr2 C15 53.68(13)
C16 Zr2 C15 32.42(14)
C13 Zr2 Zr4 130.06(8)
C14 Zr2 Zr4 118.26(8)
C17 Zr2 Zr4 161.23(8)
C16 Zr2 Zr4 161.44(11)
C15 Zr2 Zr4 131.16(10)
C13 Zr2 Zr1 167.85(8)
C14 Zr2 Zr1 139.72(8)
C17 Zr2 Zr1 138.20(8)
C16 Zr2 Zr1 113.63(8)
C15 Zr2 Zr1 114.37(8)
Zr4 Zr2 Zr1 59.802(9)
C13 Zr2 Zr3 129.39(8)
C14 Zr2 Zr3 158.70(8)
C17 Zr2 Zr3 120.09(10)
C16 Zr2 Zr3 134.71(11)
C15 Zr2 Zr3 165.48(10)
Zr4 Zr2 Zr3 59.631(10)
Zr1 Zr2 Zr3 60.015(10)
C13 Zr2 H2 93.4(9)
C14 Zr2 H2 78.5(9)
C17 Zr2 H2 126.6(9)
C16 Zr2 H2 130.5(9)
C15 Zr2 H2 99.3(9)
Zr4 Zr2 H2 40.2(9)
Zr1 Zr2 H2 93.3(9)
Zr3 Zr2 H2 94.5(9)
C13 Zr2 H3 95.4(9)
C14 Zr2 H3 128.5(9)
C17 Zr2 H3 82.9(10)
C16 Zr2 H3 104.9(10)
C15 Zr2 H3 135.6(10)
Zr4 Zr2 H3 92.8(10)
Zr1 Zr2 H3 90.8(9)
Zr3 Zr2 H3 37.6(10)
H2 Zr2 H3 115.9(14)
C13 Zr2 H6 133.9(14)
C14 Zr2 H6 120.8(14)
C17 Zr2 H6 104.3(14)
C16 Zr2 H6 79.4(14)
C15 Zr2 H6 88.8(14)
Zr4 Zr2 H6 94.2(14)
Zr1 Zr2 H6 34.8(14)
Zr3 Zr2 H6 80.0(14)
H2 Zr2 H6 122.0(17)
H3 Zr2 H6 94.1(16)
C13 Zr2 H7 137.9
C14 Zr2 H7 106.6
C17 Zr2 H7 152.0
C16 Zr2 H7 121.3
C15 Zr2 H7 98.8
Zr4 Zr2 H7 41.3
Zr1 Zr2 H7 42.2
Zr3 Zr2 H7 85.2
H2 Zr2 H7 56.0
H3 Zr2 H7 122.7
H6 Zr2 H7 66.0
C25 Zr3 C29 33.36(12)
C25 Zr3 C26 33.11(13)
C29 Zr3 C26 54.41(15)
C25 Zr3 C28 54.81(12)
C29 Zr3 C28 32.77(14)
C26 Zr3 C28 53.89(16)
C25 Zr3 C27 54.64(14)
C29 Zr3 C27 54.25(16)
C26 Zr3 C27 32.34(14)
C28 Zr3 C27 32.53(16)
C25 Zr3 Zr4 169.37(9)
C29 Zr3 Zr4 137.95(9)
C26 Zr3 Zr4 142.64(10)
C28 Zr3 Zr4 114.56(9)
C27 Zr3 Zr4 116.71(10)
C25 Zr3 Zr1 129.97(8)
C29 Zr3 Zr1 160.88(9)
C26 Zr3 Zr1 118.34(11)
C28 Zr3 Zr1 161.58(12)
C27 Zr3 Zr1 131.22(13)
Zr4 Zr3 Zr1 59.786(10)
C25 Zr3 Zr2 126.86(10)
C29 Zr3 Zr2 118.44(12)
C26 Zr3 Zr2 156.02(9)
C28 Zr3 Zr2 135.06(13)
C27 Zr3 Zr2 166.81(13)
Zr4 Zr3 Zr2 59.838(11)
Zr1 Zr3 Zr2 59.763(10)
C25 Zr3 H1 95.0(10)
C29 Zr3 H1 128.4(10)
C26 Zr3 H1 81.1(10)
C28 Zr3 H1 133.3(10)
C27 Zr3 H1 102.0(10)
Zr4 Zr3 H1 93.0(10)
Zr1 Zr3 H1 37.8(10)
Zr2 Zr3 H1 91.0(10)
C25 Zr3 H3 90.0(10)
C29 Zr3 H3 81.1(10)
C26 Zr3 H3 122.9(10)
C28 Zr3 H3 106.6(10)
C27 Zr3 H3 135.3(10)
Zr4 Zr3 H3 94.1(10)
Zr1 Zr3 H3 91.6(9)
Zr2 Zr3 H3 38.8(10)
H1 Zr3 H3 108.2(14)
C25 Zr3 H5 135.2(17)
C29 Zr3 H5 109.1(16)
C26 Zr3 H5 116.0(17)
C28 Zr3 H5 80.9(17)
C27 Zr3 H5 85.1(17)
Zr4 Zr3 H5 34.3(17)
Zr1 Zr3 H5 90.0(16)
Zr2 Zr3 H5 87.9(17)
H1 Zr3 H5 113.6(19)
H3 Zr3 H5 111(2)
C25 Zr3 H8 138(2)
C29 Zr3 H8 149(2)
C26 Zr3 H8 106(2)
C28 Zr3 H8 117(2)
C27 Zr3 H8 96(2)
Zr4 Zr3 H8 43(2)
Zr1 Zr3 H8 46(2)
Zr2 Zr3 H8 89(2)
H1 Zr3 H8 60(2)
H3 Zr3 H8 127(2)
H5 Zr3 H8 54(2)
C37 Zr4 C41 33.50(11)
C37 Zr4 C38 33.15(12)
C41 Zr4 C38 54.37(11)
C37 Zr4 C39 54.32(12)
C41 Zr4 C39 53.85(12)
C38 Zr4 C39 31.98(13)
C37 Zr4 C40 54.65(11)
C41 Zr4 C40 32.55(11)
C38 Zr4 C40 53.54(12)
C39 Zr4 C40 32.22(12)
C37 Zr4 Zr3 168.70(8)
C41 Zr4 Zr3 135.63(8)
C38 Zr4 Zr3 146.09(9)
C39 Zr4 Zr3 119.32(10)
C40 Zr4 Zr3 114.60(8)
C37 Zr4 Zr1 130.62(8)
C41 Zr4 Zr1 163.72(8)
C38 Zr4 Zr1 115.03(9)
C39 Zr4 Zr1 125.34(9)
C40 Zr4 Zr1 154.88(9)
Zr3 Zr4 Zr1 60.454(10)
C37 Zr4 Zr2 124.65(8)
C41 Zr4 Zr2 121.57(8)
C38 Zr4 Zr2 150.50(10)
C39 Zr4 Zr2 174.11(10)
C40 Zr4 Zr2 141.90(9)
Zr3 Zr4 Zr2 60.531(11)
Zr1 Zr4 Zr2 60.214(10)
C37 Zr4 H2 88.9(9)
C41 Zr4 H2 85.4(9)
C38 Zr4 H2 120.7(9)
C39 Zr4 H2 138.7(9)
C40 Zr4 H2 113.5(9)
Zr3 Zr4 H2 93.2(9)
Zr1 Zr4 H2 91.6(8)
Zr2 Zr4 H2 37.8(9)
C37 Zr4 H4 103.3(15)
C41 Zr4 H4 135.2(15)
C38 Zr4 H4 82.2(15)
C39 Zr4 H4 95.9(15)
C40 Zr4 H4 128.1(15)
Zr3 Zr4 H4 86.2(15)
Zr1 Zr4 H4 32.9(15)
Zr2 Zr4 H4 89.9(15)
H2 Zr4 H4 111.9(17)
C37 Zr4 H5 134.6(17)
C41 Zr4 H5 105.1(17)
C38 Zr4 H5 120.6(17)
C39 Zr4 H5 89.0(17)
C40 Zr4 H5 80.0(17)
Zr3 Zr4 H5 34.7(17)
Zr1 Zr4 H5 91.0(17)
Zr2 Zr4 H5 88.9(17)
H2 Zr4 H5 110.0(19)
H4 Zr4 H5 107(2)
C37 Zr4 H7 102.4
C41 Zr4 H7 125.8
C38 Zr4 H7 110.6
C39 Zr4 H7 140.5
C40 Zr4 H7 156.7
Zr3 Zr4 H7 88.0
Zr1 Zr4 H7 42.2
Zr2 Zr4 H7 44.4
H2 Zr4 H7 56.6
H4 Zr4 H7 55.3
H5 Zr4 H7 122.6
C37 Zr4 H8 145.0(18)
C41 Zr4 H8 145.6(18)
C38 Zr4 H8 111.9(18)
C39 Zr4 H8 96.9(18)
C40 Zr4 H8 113.0(18)
Zr3 Zr4 H8 38.2(18)
Zr1 Zr4 H8 46.3(18)
Zr2 Zr4 H8 86.0(18)
H2 Zr4 H8 124(2)
H4 Zr4 H8 56(2)
H5 Zr4 H8 51(2)
H7 Zr4 H8 88.0
C11 Si1 C12 115.5(4)
C11 Si1 C1 111.6(3)
C12 Si1 C1 113.9(2)
C11 Si1 C10 101.6(4)
C12 Si1 C10 99.7(4)
C1 Si1 C10 113.3(2)
C24 Si2 C22 107.1(4)
C24 Si2 C23 107.7(4)
C22 Si2 C23 106.2(4)
C24 Si2 C13 113.5(2)
C22 Si2 C13 115.1(3)
C23 Si2 C13 106.8(2)
C36 Si3 C34 108.5(3)
C36 Si3 C35 109.1(3)
C34 Si3 C35 104.5(3)
C36 Si3 C25 111.78(19)
C34 Si3 C25 112.6(2)
C35 Si3 C25 109.9(2)
C47 Si4 C46 110.1(2)
C47 Si4 C37 109.0(2)
C46 Si4 C37 111.28(17)
C47 Si4 C48 105.6(3)
C46 Si4 C48 108.5(3)
C37 Si4 C48 112.1(2)
C2 C1 C5 106.5(4)
C2 C1 Si1 126.3(3)
C5 C1 Si1 126.7(3)
C2 C1 Zr1 74.1(2)
C5 C1 Zr1 73.71(18)
Si1 C1 Zr1 124.01(16)
C3 C2 C1 108.8(4)
C3 C2 C6 124.9(5)
C1 C2 C6 126.0(5)
C3 C2 Zr1 74.5(2)
C1 C2 Zr1 73.14(19)
C6 C2 Zr1 123.2(3)
C2 C3 C4 108.7(3)
C2 C3 C7 125.0(6)
C4 C3 C7 126.2(6)
C2 C3 Zr1 73.3(2)
C4 C3 Zr1 73.8(2)
C7 C3 Zr1 122.6(3)
C5 C4 C3 107.0(4)
C5 C4 C8 125.7(4)
C3 C4 C8 127.1(4)
C5 C4 Zr1 72.94(19)
C3 C4 Zr1 73.6(2)
C8 C4 Zr1 122.5(3)
C4 C5 C1 109.0(3)
C4 C5 C9 123.7(4)
C1 C5 C9 127.2(3)
C4 C5 Zr1 74.70(19)
C1 C5 Zr1 73.06(18)
C9 C5 Zr1 121.2(2)
C2 C6 H6A 109.5
C2 C6 H6B 109.5
H6A C6 H6B 109.5
C2 C6 H6C 109.5
H6A C6 H6C 109.5
H6B C6 H6C 109.5
C3 C7 H7A 109.5
C3 C7 H7B 109.5
H7A C7 H7B 109.5
C3 C7 H7C 109.5
H7A C7 H7C 109.5
H7B C7 H7C 109.5
C4 C8 H8A 109.5
C4 C8 H8B 109.5
H8A C8 H8B 109.5
C4 C8 H8C 109.5
H8A C8 H8C 109.5
H8B C8 H8C 109.5
C5 C9 H9A 109.5
C5 C9 H9B 109.5
H9A C9 H9B 109.5
C5 C9 H9C 109.5
H9A C9 H9C 109.5
H9B C9 H9C 109.5
Si1 C10 H10A 109.5
Si1 C10 H10B 109.5
H10A C10 H10B 109.5
Si1 C10 H10C 109.5
H10A C10 H10C 109.5
H10B C10 H10C 109.5
Si1 C11 H11A 109.5
Si1 C11 H11B 109.5
H11A C11 H11B 109.5
Si1 C11 H11C 109.5
H11A C11 H11C 109.5
H11B C11 H11C 109.5
Si1 C12 H12A 109.5
Si1 C12 H12B 109.5
H12A C12 H12B 109.5
Si1 C12 H12C 109.5
H12A C12 H12C 109.5
H12B C12 H12C 109.5
C14 C13 C17 106.0(3)
C14 C13 Si2 125.4(3)
C17 C13 Si2 127.3(3)
C14 C13 Zr2 73.80(19)
C17 C13 Zr2 73.92(19)
Si2 C13 Zr2 127.70(17)
C15 C14 C13 108.8(3)
C15 C14 C18 125.3(3)
C13 C14 C18 125.7(3)
C15 C14 Zr2 74.3(2)
C13 C14 Zr2 73.1(2)
C18 C14 Zr2 122.4(2)
C14 C15 C16 108.4(3)
C14 C15 C19 126.3(4)
C16 C15 C19 125.0(4)
C14 C15 Zr2 73.5(2)
C16 C15 Zr2 73.8(2)
C19 C15 Zr2 122.7(3)
C17 C16 C15 108.2(3)
C17 C16 C20 124.7(5)
C15 C16 C20 126.8(4)
C17 C16 Zr2 73.7(2)
C15 C16 Zr2 73.8(2)
C20 C16 Zr2 123.1(3)
C16 C17 C13 108.5(3)
C16 C17 C21 124.2(4)
C13 C17 C21 127.2(4)
C16 C17 Zr2 74.0(2)
C13 C17 Zr2 72.77(18)
C21 C17 Zr2 122.3(3)
C14 C18 H18A 109.5
C14 C18 H18B 109.5
H18A C18 H18B 109.5
C14 C18 H18C 109.5
H18A C18 H18C 109.5
H18B C18 H18C 109.5
C15 C19 H19A 109.5
C15 C19 H19B 109.5
H19A C19 H19B 109.5
C15 C19 H19C 109.5
H19A C19 H19C 109.5
H19B C19 H19C 109.5
C16 C20 H20A 109.5
C16 C20 H20B 109.5
H20A C20 H20B 109.5
C16 C20 H20C 109.5
H20A C20 H20C 109.5
H20B C20 H20C 109.5
C17 C21 H21A 109.5
C17 C21 H21B 109.5
H21A C21 H21B 109.5
C17 C21 H21C 109.5
H21A C21 H21C 109.5
H21B C21 H21C 109.5
Si2 C22 H22A 109.5
Si2 C22 H22B 109.5
H22A C22 H22B 109.5
Si2 C22 H22C 109.5
H22A C22 H22C 109.5
H22B C22 H22C 109.5
Si2 C23 H23A 109.5
Si2 C23 H23B 109.5
H23A C23 H23B 109.5
Si2 C23 H23C 109.5
H23A C23 H23C 109.5
H23B C23 H23C 109.5
Si2 C24 H24A 109.5
Si2 C24 H24B 109.5
H24A C24 H24B 109.5
Si2 C24 H24C 109.5
H24A C24 H24C 109.5
H24B C24 H24C 109.5
C26 C25 C29 106.6(4)
C26 C25 Si3 124.6(3)
C29 C25 Si3 128.2(3)
C26 C25 Zr3 74.5(2)
C29 C25 Zr3 73.6(2)
Si3 C25 Zr3 123.90(17)
C27 C26 C25 108.9(4)
C27 C26 C30 124.0(4)
C25 C26 C30 127.1(4)
C27 C26 Zr3 74.5(2)
C25 C26 Zr3 72.4(2)
C30 C26 Zr3 121.6(3)
C26 C27 C28 108.0(4)
C26 C27 C31 126.1(5)
C28 C27 C31 125.8(5)
C26 C27 Zr3 73.2(2)
C28 C27 Zr3 73.3(2)
C31 C27 Zr3 122.6(3)
C27 C28 C29 108.2(4)
C27 C28 C32 125.1(5)
C29 C28 C32 126.3(5)
C27 C28 Zr3 74.2(2)
C29 C28 Zr3 72.7(2)
C32 C28 Zr3 124.1(3)
C28 C29 C25 108.2(4)
C28 C29 C33 125.4(4)
C25 C29 C33 126.4(4)
C28 C29 Zr3 74.5(2)
C25 C29 Zr3 73.02(19)
C33 C29 Zr3 118.5(3)
C26 C30 H30A 109.5
C26 C30 H30B 109.5
H30A C30 H30B 109.5
C26 C30 H30C 109.5
H30A C30 H30C 109.5
H30B C30 H30C 109.5
C27 C31 H31A 109.5
C27 C31 H31B 109.5
H31A C31 H31B 109.5
C27 C31 H31C 109.5
H31A C31 H31C 109.5
H31B C31 H31C 109.5
C28 C32 H32A 109.5
C28 C32 H32B 109.5
H32A C32 H32B 109.5
C28 C32 H32C 109.5
H32A C32 H32C 109.5
H32B C32 H32C 109.5
C29 C33 H33A 109.5
C29 C33 H33B 109.5
H33A C33 H33B 109.5
C29 C33 H33C 109.5
H33A C33 H33C 109.5
H33B C33 H33C 109.5
Si3 C34 H34A 109.5
Si3 C34 H34B 109.5
H34A C34 H34B 109.5
Si3 C34 H34C 109.5
H34A C34 H34C 109.5
H34B C34 H34C 109.5
Si3 C35 H35A 109.5
Si3 C35 H35B 109.5
H35A C35 H35B 109.5
Si3 C35 H35C 109.5
H35A C35 H35C 109.5
H35B C35 H35C 109.5
Si3 C36 H36A 109.5
Si3 C36 H36B 109.5
H36A C36 H36B 109.5
Si3 C36 H36C 109.5
H36A C36 H36C 109.5
H36B C36 H36C 109.5
C38 C37 C41 106.2(3)
C38 C37 Si4 125.3(3)
C41 C37 Si4 128.1(3)
C38 C37 Zr4 74.22(19)
C41 C37 Zr4 73.86(18)
Si4 C37 Zr4 122.95(15)
C39 C38 C37 109.1(3)
C39 C38 C42 125.4(4)
C37 C38 C42 125.3(4)
C39 C38 Zr4 75.0(2)
C37 C38 Zr4 72.63(18)
C42 C38 Zr4 122.2(3)
C38 C39 C40 108.8(3)
C38 C39 C43 126.1(4)
C40 C39 C43 125.0(4)
C38 C39 Zr4 73.0(2)
C40 C39 Zr4 74.06(19)
C43 C39 Zr4 123.0(3)
C39 C40 C41 108.0(3)
C39 C40 C44 126.0(4)
C41 C40 C44 125.6(4)
C39 C40 Zr4 73.7(2)
C41 C40 Zr4 72.41(18)
C44 C40 Zr4 125.5(2)
C40 C41 C37 108.0(3)
C40 C41 C45 123.4(3)
C37 C41 C45 128.3(3)
C40 C41 Zr4 75.04(19)
C37 C41 Zr4 72.64(18)
C45 C41 Zr4 122.8(2)
C38 C42 H42A 109.5
C38 C42 H42B 109.5
H42A C42 H42B 109.5
C38 C42 H42C 109.5
H42A C42 H42C 109.5
H42B C42 H42C 109.5
C39 C43 H43A 109.5
C39 C43 H43B 109.5
H43A C43 H43B 109.5
C39 C43 H43C 109.5
H43A C43 H43C 109.5
H43B C43 H43C 109.5
C40 C44 H44A 109.5
C40 C44 H44B 109.5
H44A C44 H44B 109.5
C40 C44 H44C 109.5
H44A C44 H44C 109.5
H44B C44 H44C 109.5
C41 C45 H45A 109.5
C41 C45 H45B 109.5
H45A C45 H45B 109.5
C41 C45 H45C 109.5
H45A C45 H45C 109.5
H45B C45 H45C 109.5
Si4 C46 H46A 109.5
Si4 C46 H46B 109.5
H46A C46 H46B 109.5
Si4 C46 H46C 109.5
H46A C46 H46C 109.5
H46B C46 H46C 109.5
Si4 C47 H47A 109.5
Si4 C47 H47B 109.5
H47A C47 H47B 109.5
Si4 C47 H47C 109.5
H47A C47 H47C 109.5
H47B C47 H47C 109.5
Si4 C48 H48A 109.5
Si4 C48 H48B 109.5
H48A C48 H48B 109.5
Si4 C48 H48C 109.5
H48A C48 H48C 109.5
H48B C48 H48C 109.5

loop_
_geom_bond_atom_site_label_1
_geom_bond_atom_site_label_2
_geom_bond_distance
Zr1 C1 2.508(3)
Zr1 C5 2.517(3)
Zr1 C2 2.521(3)
Zr1 C3 2.537(3)
Zr1 C4 2.539(3)
Zr1 Zr4 3.0679(4)
Zr1 Zr2 3.0806(4)
Zr1 Zr3 3.0885(4)
Zr1 H1 1.97(3)
Zr1 H4 1.79(5)
Zr1 H6 1.88(5)
Zr1 H7 2.0729
Zr1 H8 2.22(7)
Zr2 C13 2.513(3)
Zr2 C14 2.521(4)
Zr2 C17 2.528(3)
Zr2 C16 2.531(3)
Zr2 C15 2.532(4)
Zr2 Zr4 3.0735(4)
Zr2 Zr3 3.0949(5)
Zr2 H2 1.92(3)
Zr2 H3 2.00(3)
Zr2 H6 1.87(4)
Zr2 H7 2.1563
Zr3 C25 2.499(3)
Zr3 C29 2.507(3)
Zr3 C26 2.526(4)
Zr3 C28 2.531(4)
Zr3 C27 2.543(4)
Zr3 Zr4 3.0670(4)
Zr3 H1 1.91(3)
Zr3 H3 1.94(3)
Zr3 H5 1.87(6)
Zr3 H8 1.92(7)
Zr4 C37 2.484(3)
Zr4 C41 2.500(3)
Zr4 C38 2.504(3)
Zr4 C39 2.529(3)
Zr4 C40 2.534(3)
Zr4 H2 2.03(3)
Zr4 H4 1.93(5)
Zr4 H5 1.85(5)
Zr4 H7 2.0353
Zr4 H8 2.11(7)
Si1 C11 1.810(7)
Si1 C12 1.816(8)
Si1 C1 1.879(4)
Si1 C10 1.952(9)
Si2 C24 1.809(10)
Si2 C22 1.816(9)
Si2 C23 1.843(9)
Si2 C13 1.866(3)
Si3 C36 1.843(5)
Si3 C34 1.853(6)
Si3 C35 1.862(5)
Si3 C25 1.876(4)
Si4 C47 1.858(5)
Si4 C46 1.871(4)
Si4 C37 1.882(4)
Si4 C48 1.900(6)
C1 C2 1.418(6)
C1 C5 1.437(5)
C2 C3 1.403(7)
C2 C6 1.516(6)
C3 C4 1.426(6)
C3 C7 1.522(6)
C4 C5 1.409(5)
C4 C8 1.503(6)
C5 C9 1.499(5)
C6 H6A 0.9800
C6 H6B 0.9800
C6 H6C 0.9800
C7 H7A 0.9800
C7 H7B 0.9800
C7 H7C 0.9800
C8 H8A 0.9800
C8 H8B 0.9800
C8 H8C 0.9800
C9 H9A 0.9800
C9 H9B 0.9800
C9 H9C 0.9800
C10 H10A 0.9800
C10 H10B 0.9800
C10 H10C 0.9800
C11 H11A 0.9800
C11 H11B 0.9800
C11 H11C 0.9800
C12 H12A 0.9800
C12 H12B 0.9800
C12 H12C 0.9800
C13 C14 1.433(5)
C13 C17 1.445(5)
C14 C15 1.404(5)
C14 C18 1.503(5)
C15 C16 1.414(6)
C15 C19 1.511(5)
C16 C17 1.406(5)
C16 C20 1.518(5)
C17 C21 1.520(6)
C18 H18A 0.9800
C18 H18B 0.9800
C18 H18C 0.9800
C19 H19A 0.9800
C19 H19B 0.9800
C19 H19C 0.9800
C20 H20A 0.9800
C20 H20B 0.9800
C20 H20C 0.9800
C21 H21A 0.9800
C21 H21B 0.9800
C21 H21C 0.9800
C22 H22A 0.9800
C22 H22B 0.9800
C22 H22C 0.9800
C23 H23A 0.9800
C23 H23B 0.9800
C23 H23C 0.9800
C24 H24A 0.9800
C24 H24B 0.9800
C24 H24C 0.9800
C25 C26 1.432(6)
C25 C29 1.437(5)
C26 C27 1.412(6)
C26 C30 1.528(7)
C27 C28 1.421(7)
C27 C31 1.518(7)
C28 C29 1.421(6)
C28 C32 1.514(6)
C29 C33 1.508(7)
C30 H30A 0.9800
C30 H30B 0.9800
C30 H30C 0.9800
C31 H31A 0.9800
C31 H31B 0.9800
C31 H31C 0.9800
C32 H32A 0.9800
C32 H32B 0.9800
C32 H32C 0.9800
C33 H33A 0.9800
C33 H33B 0.9800
C33 H33C 0.9800
C34 H34A 0.9800
C34 H34B 0.9800
C34 H34C 0.9800
C35 H35A 0.9800
C35 H35B 0.9800
C35 H35C 0.9800
C36 H36A 0.9800
C36 H36B 0.9800
C36 H36C 0.9800
C37 C38 1.423(5)
C37 C41 1.436(5)
C38 C39 1.387(6)
C38 C42 1.521(5)
C39 C40 1.405(5)
C39 C43 1.521(6)
C40 C41 1.411(5)
C40 C44 1.504(5)
C41 C45 1.506(5)
C42 H42A 0.9800
C42 H42B 0.9800
C42 H42C 0.9800
C43 H43A 0.9800
C43 H43B 0.9800
C43 H43C 0.9800
C44 H44A 0.9800
C44 H44B 0.9800
C44 H44C 0.9800
C45 H45A 0.9800
C45 H45B 0.9800
C45 H45C 0.9800
C46 H46A 0.9800
C46 H46B 0.9800
C46 H46C 0.9800
C47 H47A 0.9800
C47 H47B 0.9800
C47 H47C 0.9800
C48 H48A 0.9800
C48 H48B 0.9800
C48 H48C 0.9800
